data_7007183
loop_
_publ_author_name
'Salmon, Lionel'
'Thu\'ery, Pierre'
'Asfari, Zouhair'
'Ephritikhine, Michel'

_publ_section_title
;
 Synthesis, crystal structure and reactivity of uranium(IV) complexes
 with p-tert-butylcalix[4]arene ligands.
;
_journal_issue 24
_journal_name_full 'Dalton transactions (Cambridge, England : 2003)'
_journal_page_first 3006
_journal_page_last 3014
_journal_paper_doi 10.1039/b601237j
_journal_year 2006
_chemical_formula_sum 'C57.25 H73.25 N0.25 O8 U'
_chemical_formula_weight 1130.94
_space_group_IT_number 2
_symmetry_cell_setting triclinic
_symmetry_space_group_name_Hall '-P 1'
_symmetry_space_group_name_H-M 'P -1'
_atom_sites_solution_hydrogens geom
_atom_sites_solution_primary patter
_atom_sites_solution_secondary difmap
_audit_creation_method SHELXL-97
_cell_angle_alpha 94.5430(7)
_cell_angle_beta 104.2589(7)
_cell_angle_gamma 95.6907(13)
_cell_formula_units_Z 4
_cell_length_a 13.6448(2)
_cell_length_b 17.5462(3)
_cell_length_c 23.6460(5)
_cell_measurement_reflns_used 140982
_cell_measurement_temperature 100(2)
_cell_measurement_theta_max 25.68
_cell_measurement_theta_min 2.94
_cell_volume 5428.13(17)
_computing_cell_refinement 'HKL2000 (Otwinowski & Minor, 1997)'
_computing_data_collection 'COLLECT (Hooft, 1998)'
_computing_data_reduction 'HKL2000 (Otwinowski & Minor, 1997)'
_computing_molecular_graphics 'SHELXTL (Sheldrick, 1999)'
_computing_publication_material 'SHELXTL (Sheldrick, 1999); PLATON (Spek, 2003)'
_computing_structure_refinement 'SHELXL-97 (Sheldrick, 1997)'
_computing_structure_solution 'SHELXS-97 (Sheldrick, 1997)'
_diffrn_ambient_temperature 100(2)
_diffrn_measured_fraction_theta_full 0.998
_diffrn_measured_fraction_theta_max 0.998
_diffrn_measurement_device_type 'Nonius Kappa-CCD area-detector diffractometer'
_diffrn_measurement_method 'two \f and four \w scans with 2\% steps'
_diffrn_radiation_monochromator graphite
_diffrn_radiation_source 'fine-focus sealed tube'
_diffrn_radiation_type MoK\a
_diffrn_radiation_wavelength 0.71073
_diffrn_reflns_av_R_equivalents 0.0717
_diffrn_reflns_av_sigmaI/netI 0.0442
_diffrn_reflns_limit_h_max 16
_diffrn_reflns_limit_h_min 0
_diffrn_reflns_limit_k_max 21
_diffrn_reflns_limit_k_min -21
_diffrn_reflns_limit_l_max 27
_diffrn_reflns_limit_l_min -28
_diffrn_reflns_number 140982
_diffrn_reflns_theta_full 25.68
_diffrn_reflns_theta_max 25.68
_diffrn_reflns_theta_min 2.94
_diffrn_standards_decay_% 0
_diffrn_standards_interval_time 0
_exptl_absorpt_coefficient_mu 3.041
_exptl_absorpt_correction_T_max 0.808
_exptl_absorpt_correction_T_min 0.423
_exptl_absorpt_correction_type refdelf
_exptl_absorpt_process_details 'program DELABS from PLATON (Spek, 2003)'
_exptl_crystal_colour 'translucent light green'
_exptl_crystal_density_diffrn 1.384
_exptl_crystal_density_meas ?
_exptl_crystal_description platelet
_exptl_crystal_F_000 2298
_exptl_crystal_size_max 0.14
_exptl_crystal_size_mid 0.14
_exptl_crystal_size_min 0.07
_refine_diff_density_max 0.836
_refine_diff_density_min -0.857
_refine_diff_density_rms 0.124
_refine_ls_extinction_method none
_refine_ls_goodness_of_fit_ref 1.037
_refine_ls_hydrogen_treatment constr
_refine_ls_matrix_type full
_refine_ls_number_parameters 1234
_refine_ls_number_reflns 20592
_refine_ls_number_restraints 0
_refine_ls_restrained_S_all 1.037
_refine_ls_R_factor_all 0.0469
_refine_ls_R_factor_gt 0.0315
_refine_ls_shift/su_max 0.001
_refine_ls_shift/su_mean 0.000
_refine_ls_structure_factor_coef Fsqd
_refine_ls_weighting_details 'calc w=1/[\s^2^(Fo^2^)+(0.0671P)^2^] where P=(Fo^2^+2Fc^2^)/3'
_refine_ls_weighting_scheme calc
_refine_ls_wR_factor_gt 0.0968
_refine_ls_wR_factor_ref 0.1025
_reflns_number_gt 16655
_reflns_number_total 20592
_reflns_threshold_expression >2sigma(I)
_cod_data_source_file b601237j.txt
_cod_data_source_block 3.0.25py
_cod_database_code 7007183

loop_
_symmetry_equiv_pos_as_xyz
'x, y, z'
'-x, -y, -z'

loop_
_atom_site_label
_atom_site_type_symbol
_atom_site_fract_x
_atom_site_fract_y
_atom_site_fract_z
_atom_site_U_iso_or_equiv
_atom_site_adp_type
_atom_site_occupancy
_atom_site_symmetry_multiplicity
_atom_site_calc_flag
_atom_site_refinement_flags
_atom_site_disorder_assembly
_atom_site_disorder_group
U1 U 0.559034(11) 0.761170(8) 0.432229(7) 0.01331(6) Uani 1 1 d . . .
O1A O 0.3981(2) 0.76022(16) 0.39738(13) 0.0158(6) Uani 1 1 d . . .
O2A O 0.5037(2) 0.63165(16) 0.36442(12) 0.0160(6) Uani 1 1 d . . .
O3A O 0.6007(2) 0.78169(16) 0.35139(13) 0.0177(7) Uani 1 1 d . . .
O4A O 0.5339(2) 0.90587(15) 0.42486(12) 0.0145(6) Uani 1 1 d . . .
O5A O 0.5377(2) 0.82026(16) 0.52281(12) 0.0176(7) Uani 1 1 d . . .
O6A O 0.5006(2) 0.66568(16) 0.48474(13) 0.0193(7) Uani 1 1 d . . .
O7A O 0.6888(2) 0.68197(16) 0.45161(13) 0.0190(7) Uani 1 1 d . . .
O8A O 0.7175(2) 0.83854(16) 0.47505(13) 0.0183(7) Uani 1 1 d . . .
C1A C 0.2483(3) 0.8246(2) 0.38314(19) 0.0160(9) Uani 1 1 d . . .
C2A C 0.2957(3) 0.7567(3) 0.37876(19) 0.0168(10) Uani 1 1 d . . .
C3A C 0.2355(3) 0.6865(2) 0.35398(18) 0.0155(9) Uani 1 1 d . . .
C4A C 0.1309(3) 0.6862(2) 0.33328(19) 0.0169(9) Uani 1 1 d . . .
H4A H 0.0913 0.6398 0.3170 0.020 Uiso 1 1 calc R . .
C5A C 0.0827(3) 0.7521(3) 0.33581(19) 0.0195(10) Uani 1 1 d . . .
C6A C 0.1448(3) 0.8201(2) 0.36189(19) 0.0183(10) Uani 1 1 d . . .
H6A H 0.1143 0.8648 0.3650 0.022 Uiso 1 1 calc R . .
C7A C -0.0328(3) 0.7485(3) 0.3073(2) 0.0218(10) Uani 1 1 d . . .
C8A C -0.0910(4) 0.6855(3) 0.3322(3) 0.0430(15) Uani 1 1 d . . .
H8A1 H -0.0709 0.6363 0.3222 0.065 Uiso 1 1 calc R . .
H8A2 H -0.1629 0.6847 0.3159 0.065 Uiso 1 1 calc R . .
H8A3 H -0.0756 0.6960 0.3742 0.065 Uiso 1 1 calc R . .
C9A C -0.0529(4) 0.7281(3) 0.2405(2) 0.0406(14) Uani 1 1 d . . .
H9A1 H -0.0138 0.7656 0.2249 0.061 Uiso 1 1 calc R . .
H9A2 H -0.1241 0.7280 0.2223 0.061 Uiso 1 1 calc R . .
H9A3 H -0.0335 0.6780 0.2328 0.061 Uiso 1 1 calc R . .
C10A C -0.0740(4) 0.8246(3) 0.3187(3) 0.0362(13) Uani 1 1 d . . .
H10A H -0.0612 0.8382 0.3602 0.054 Uiso 1 1 calc R . .
H10B H -0.1460 0.8191 0.3010 0.054 Uiso 1 1 calc R . .
H10C H -0.0405 0.8644 0.3019 0.054 Uiso 1 1 calc R . .
C11A C 0.2874(3) 0.6145(2) 0.34723(19) 0.0172(9) Uani 1 1 d . . .
H11A H 0.3377 0.6104 0.3835 0.021 Uiso 1 1 calc R . .
H11B H 0.2371 0.5692 0.3396 0.021 Uiso 1 1 calc R . .
C12A C 0.3385(3) 0.6173(2) 0.29743(19) 0.0151(9) Uani 1 1 d . . .
C13A C 0.4439(3) 0.6272(2) 0.30686(18) 0.0165(9) Uani 1 1 d . . .
C14A C 0.4911(3) 0.6349(2) 0.26176(19) 0.0174(9) Uani 1 1 d . . .
C15A C 0.4281(3) 0.6291(2) 0.2044(2) 0.0201(10) Uani 1 1 d . . .
H15A H 0.4584 0.6326 0.1734 0.024 Uiso 1 1 calc R . .
C16A C 0.3217(3) 0.6181(3) 0.1920(2) 0.0213(10) Uani 1 1 d . . .
C17A C 0.2786(3) 0.6128(2) 0.2400(2) 0.0186(10) Uani 1 1 d . . .
H17A H 0.2080 0.6061 0.2332 0.022 Uiso 1 1 calc R . .
C18A C 0.2574(4) 0.6100(3) 0.1287(2) 0.0298(12) Uani 1 1 d . . .
C19A C 0.1438(4) 0.6068(4) 0.1237(3) 0.0567(19) Uani 1 1 d . . .
H19A H 0.1234 0.5672 0.1457 0.085 Uiso 1 1 calc R . .
H19B H 0.1069 0.5956 0.0832 0.085 Uiso 1 1 calc R . .
H19C H 0.1294 0.6556 0.1390 0.085 Uiso 1 1 calc R . .
C20A C 0.2908(4) 0.6756(3) 0.0965(2) 0.0389(14) Uani 1 1 d . . .
H20A H 0.2437 0.6738 0.0586 0.058 Uiso 1 1 calc R . .
H20B H 0.3577 0.6704 0.0916 0.058 Uiso 1 1 calc R . .
H20C H 0.2920 0.7240 0.1188 0.058 Uiso 1 1 calc R . .
C21A C 0.2746(5) 0.5334(3) 0.0976(2) 0.0515(17) Uani 1 1 d . . .
H21A H 0.2502 0.4910 0.1157 0.077 Uiso 1 1 calc R . .
H21B H 0.3461 0.5329 0.1007 0.077 Uiso 1 1 calc R . .
H21C H 0.2383 0.5288 0.0569 0.077 Uiso 1 1 calc R . .
C22A C 0.6041(3) 0.6540(2) 0.27191(19) 0.0151(9) Uani 1 1 d . . .
H22A H 0.6282 0.6188 0.2461 0.018 Uiso 1 1 calc R . .
H22B H 0.6373 0.6467 0.3121 0.018 Uiso 1 1 calc R . .
C23A C 0.6339(3) 0.7356(2) 0.26108(19) 0.0168(9) Uani 1 1 d . . .
C24A C 0.6271(3) 0.7968(2) 0.30229(19) 0.0149(9) Uani 1 1 d . . .
C25A C 0.6510(3) 0.8732(2) 0.29171(19) 0.0157(9) Uani 1 1 d . . .
C26A C 0.6747(3) 0.8879(2) 0.23996(18) 0.0167(9) Uani 1 1 d . . .
H26A H 0.6887 0.9388 0.2330 0.020 Uiso 1 1 calc R . .
C27A C 0.6786(3) 0.8285(2) 0.19721(19) 0.0173(9) Uani 1 1 d . . .
C28A C 0.6575(3) 0.7533(2) 0.20969(19) 0.0182(10) Uani 1 1 d . . .
H28A H 0.6594 0.7130 0.1821 0.022 Uiso 1 1 calc R . .
C29A C 0.7026(4) 0.8493(3) 0.1399(2) 0.0245(11) Uani 1 1 d . . .
C30A C 0.6280(4) 0.9033(3) 0.1109(2) 0.0408(14) Uani 1 1 d . . .
H30A H 0.5596 0.8776 0.1019 0.061 Uiso 1 1 calc R . .
H30B H 0.6437 0.9171 0.0754 0.061 Uiso 1 1 calc R . .
H30C H 0.6338 0.9490 0.1373 0.061 Uiso 1 1 calc R . .
C31A C 0.6937(5) 0.7777(3) 0.0956(2) 0.0472(16) Uani 1 1 d . . .
H31A H 0.7328 0.7401 0.1146 0.071 Uiso 1 1 calc R . .
H31B H 0.7191 0.7924 0.0632 0.071 Uiso 1 1 calc R . .
H31C H 0.6235 0.7561 0.0816 0.071 Uiso 1 1 calc R . .
C32A C 0.8111(4) 0.8921(3) 0.1529(2) 0.0390(14) Uani 1 1 d . . .
H32A H 0.8172 0.9371 0.1799 0.058 Uiso 1 1 calc R . .
H32B H 0.8244 0.9070 0.1170 0.058 Uiso 1 1 calc R . .
H32C H 0.8594 0.8587 0.1697 0.058 Uiso 1 1 calc R . .
C33A C 0.6398(3) 0.9371(2) 0.33476(19) 0.0179(10) Uani 1 1 d . . .
H33A H 0.6743 0.9851 0.3278 0.021 Uiso 1 1 calc R . .
H33B H 0.6710 0.9264 0.3744 0.021 Uiso 1 1 calc R . .
C34A C 0.5268(3) 0.9443(2) 0.32809(19) 0.0163(9) Uani 1 1 d . . .
C35A C 0.4778(3) 0.9268(2) 0.37133(18) 0.0145(9) Uani 1 1 d . . .
C36A C 0.3728(3) 0.9253(2) 0.36212(19) 0.0157(9) Uani 1 1 d . . .
C37A C 0.3178(3) 0.9434(2) 0.30787(19) 0.0183(10) Uani 1 1 d . . .
H37A H 0.2477 0.9432 0.3014 0.022 Uiso 1 1 calc R . .
C38A C 0.3624(3) 0.9617(2) 0.2628(2) 0.0208(10) Uani 1 1 d . . .
C39A C 0.4678(3) 0.9618(2) 0.27477(19) 0.0194(10) Uani 1 1 d . . .
H39A H 0.5002 0.9742 0.2458 0.023 Uiso 1 1 calc R . .
C40A C 0.2990(3) 0.9727(3) 0.2022(2) 0.0217(10) Uani 1 1 d . . .
C41A C 0.3614(4) 1.0078(4) 0.1635(2) 0.0409(14) Uani 1 1 d . . .
H41A H 0.4002 1.0552 0.1835 0.061 Uiso 1 1 calc R . .
H41B H 0.3165 1.0179 0.1274 0.061 Uiso 1 1 calc R . .
H41C H 0.4068 0.9726 0.1552 0.061 Uiso 1 1 calc R . .
C42A C 0.2439(4) 0.8943(3) 0.1725(2) 0.0416(14) Uani 1 1 d . . .
H42A H 0.2930 0.8603 0.1679 0.062 Uiso 1 1 calc R . .
H42B H 0.2013 0.9004 0.1346 0.062 Uiso 1 1 calc R . .
H42C H 0.2026 0.8729 0.1962 0.062 Uiso 1 1 calc R . .
C43A C 0.2195(4) 1.0269(3) 0.2082(2) 0.0334(13) Uani 1 1 d . . .
H43A H 0.1737 1.0035 0.2286 0.050 Uiso 1 1 calc R . .
H43B H 0.1818 1.0361 0.1699 0.050 Uiso 1 1 calc R . .
H43C H 0.2533 1.0748 0.2298 0.050 Uiso 1 1 calc R . .
C44A C 0.3163(3) 0.8999(2) 0.40637(19) 0.0167(9) Uani 1 1 d . . .
H44A H 0.2752 0.9393 0.4146 0.020 Uiso 1 1 calc R . .
H44B H 0.3649 0.8936 0.4427 0.020 Uiso 1 1 calc R . .
C45A C 0.5266(3) 0.5565(2) 0.3815(2) 0.0195(10) Uani 1 1 d . . .
H45A H 0.4647 0.5254 0.3816 0.029 Uiso 1 1 calc R . .
H45B H 0.5721 0.5624 0.4201 0.029 Uiso 1 1 calc R . .
H45C H 0.5583 0.5319 0.3542 0.029 Uiso 1 1 calc R . .
C46A C 0.5905(3) 0.9705(2) 0.46547(19) 0.0190(10) Uani 1 1 d . . .
H46A H 0.6528 0.9860 0.4553 0.029 Uiso 1 1 calc R . .
H46B H 0.6057 0.9557 0.5046 0.029 Uiso 1 1 calc R . .
H46C H 0.5504 1.0127 0.4635 0.029 Uiso 1 1 calc R . .
C47A C 0.4928(4) 0.8617(3) 0.6101(2) 0.0259(11) Uani 1 1 d . . .
H47A H 0.5377 0.9066 0.6082 0.039 Uiso 1 1 calc R . .
H47B H 0.5148 0.8429 0.6477 0.039 Uiso 1 1 calc R . .
H47C H 0.4247 0.8748 0.6049 0.039 Uiso 1 1 calc R . .
C48A C 0.4948(3) 0.8003(3) 0.56251(19) 0.0172(10) Uani 1 1 d . . .
C49A C 0.4521(3) 0.7248(3) 0.5650(2) 0.0195(10) Uani 1 1 d . . .
H49A H 0.4200 0.7161 0.5947 0.023 Uiso 1 1 calc R . .
C50A C 0.4552(3) 0.6629(3) 0.52596(19) 0.0190(10) Uani 1 1 d . . .
C51A C 0.4069(4) 0.5840(3) 0.5317(2) 0.0275(11) Uani 1 1 d . . .
H51A H 0.3503 0.5679 0.4982 0.041 Uiso 1 1 calc R . .
H51B H 0.3833 0.5855 0.5668 0.041 Uiso 1 1 calc R . .
H51C H 0.4562 0.5482 0.5337 0.041 Uiso 1 1 calc R . .
C52A C 0.8331(4) 0.6145(3) 0.4591(2) 0.0261(11) Uani 1 1 d . . .
H52A H 0.8020 0.5777 0.4793 0.039 Uiso 1 1 calc R . .
H52B H 0.9049 0.6243 0.4772 0.039 Uiso 1 1 calc R . .
H52C H 0.8222 0.5945 0.4188 0.039 Uiso 1 1 calc R . .
C53A C 0.7859(3) 0.6892(3) 0.46225(18) 0.0177(10) Uani 1 1 d . . .
C54A C 0.8487(3) 0.7588(2) 0.4765(2) 0.0196(10) Uani 1 1 d . . .
H54A H 0.9186 0.7585 0.4823 0.023 Uiso 1 1 calc R . .
C55A C 0.8105(3) 0.8300(2) 0.48241(19) 0.0169(9) Uani 1 1 d . . .
C56A C 0.8859(4) 0.9023(3) 0.4992(2) 0.0285(12) Uani 1 1 d . . .
H56A H 0.8979 0.9218 0.4644 0.043 Uiso 1 1 calc R . .
H56B H 0.9489 0.8906 0.5235 0.043 Uiso 1 1 calc R . .
H56C H 0.8588 0.9405 0.5203 0.043 Uiso 1 1 calc R . .
U2 U 0.039087(11) 0.731789(8) 0.649893(7) 0.01374(6) Uani 1 1 d . . .
O1B O 0.0027(2) 0.72876(16) 0.73354(13) 0.0189(7) Uani 1 1 d . . .
O2B O 0.1218(2) 0.86794(16) 0.70454(12) 0.0164(6) Uani 1 1 d . . .
O3B O 0.1980(2) 0.71804(16) 0.68025(13) 0.0168(6) Uani 1 1 d . . .
O4B O 0.0378(2) 0.58808(16) 0.67121(12) 0.0161(6) Uani 1 1 d . . .
O5B O -0.1221(2) 0.66253(16) 0.60808(13) 0.0196(7) Uani 1 1 d . . .
O6B O -0.0838(2) 0.81941(17) 0.63249(13) 0.0200(7) Uani 1 1 d . . .
O7B O 0.0916(2) 0.81389(17) 0.58469(13) 0.0191(7) Uani 1 1 d . . .
O8B O 0.0583(2) 0.65634(16) 0.56628(12) 0.0170(6) Uani 1 1 d . . .
C1B C -0.0508(3) 0.6596(3) 0.8052(2) 0.0182(10) Uani 1 1 d . . .
C2B C -0.0194(3) 0.7281(3) 0.78557(19) 0.0166(9) Uani 1 1 d . . .
C3B C -0.0135(3) 0.7990(3) 0.8206(2) 0.0200(10) Uani 1 1 d . . .
C4B C -0.0320(3) 0.7968(3) 0.8755(2) 0.0214(10) Uani 1 1 d . . .
H4B H -0.0279 0.8432 0.8984 0.026 Uiso 1 1 calc R . .
C5B C -0.0567(3) 0.7278(3) 0.8985(2) 0.0207(10) Uani 1 1 d . . .
C6B C -0.0678(3) 0.6602(3) 0.8612(2) 0.0222(10) Uani 1 1 d . . .
H6B H -0.0872 0.6136 0.8740 0.027 Uiso 1 1 calc R . .
C7B C -0.0699(4) 0.7312(3) 0.9605(2) 0.0283(11) Uani 1 1 d . . .
C8B C 0.0337(4) 0.7629(3) 1.0029(2) 0.0445(15) Uani 1 1 d . . .
H8B1 H 0.0846 0.7317 0.9964 0.067 Uiso 1 1 calc R . .
H8B2 H 0.0287 0.7619 1.0426 0.067 Uiso 1 1 calc R . .
H8B3 H 0.0523 0.8150 0.9961 0.067 Uiso 1 1 calc R . .
C9B C -0.1503(4) 0.7825(3) 0.9688(3) 0.0479(16) Uani 1 1 d . . .
H9B1 H -0.1330 0.8329 0.9583 0.072 Uiso 1 1 calc R . .
H9B2 H -0.1530 0.7863 1.0091 0.072 Uiso 1 1 calc R . .
H9B3 H -0.2156 0.7605 0.9442 0.072 Uiso 1 1 calc R . .
C10B C -0.1011(5) 0.6515(3) 0.9769(2) 0.0487(16) Uani 1 1 d . . .
H10D H -0.1680 0.6318 0.9531 0.073 Uiso 1 1 calc R . .
H10E H -0.1017 0.6553 1.0176 0.073 Uiso 1 1 calc R . .
H10F H -0.0534 0.6172 0.9704 0.073 Uiso 1 1 calc R . .
C11B C 0.0258(3) 0.8723(2) 0.80051(19) 0.0171(9) Uani 1 1 d . . .
H11C H 0.0101 0.9161 0.8228 0.020 Uiso 1 1 calc R . .
H11D H -0.0072 0.8740 0.7594 0.020 Uiso 1 1 calc R . .
C12B C 0.1402(3) 0.8766(2) 0.80901(19) 0.0161(9) Uani 1 1 d . . .
C13B C 0.1839(3) 0.8722(2) 0.76148(19) 0.0188(10) Uani 1 1 d . . .
C14B C 0.2879(3) 0.8673(2) 0.7694(2) 0.0185(10) Uani 1 1 d . . .
C15B C 0.3469(3) 0.8685(2) 0.82648(19) 0.0187(10) Uani 1 1 d . . .
H15B H 0.4164 0.8658 0.8322 0.022 Uiso 1 1 calc R . .
C16B C 0.3079(3) 0.8733(2) 0.87556(19) 0.0182(10) Uani 1 1 d . . .
C17B C 0.2037(3) 0.8780(2) 0.8651(2) 0.0204(10) Uani 1 1 d . . .
H17B H 0.1754 0.8823 0.8970 0.024 Uiso 1 1 calc R . .
C18B C 0.3754(4) 0.8675(3) 0.9369(2) 0.0275(11) Uani 1 1 d . . .
C19B C 0.3746(6) 0.7826(3) 0.9450(3) 0.067(2) Uani 1 1 d . . .
H19D H 0.3064 0.7606 0.9431 0.101 Uiso 1 1 calc R . .
H19E H 0.4185 0.7767 0.9825 0.101 Uiso 1 1 calc R . .
H19F H 0.3982 0.7568 0.9145 0.101 Uiso 1 1 calc R . .
C20B C 0.4845(4) 0.9046(5) 0.9440(2) 0.063(2) Uani 1 1 d . . .
H20D H 0.5237 0.9028 0.9835 0.094 Uiso 1 1 calc R . .
H20E H 0.4839 0.9573 0.9357 0.094 Uiso 1 1 calc R . .
H20F H 0.5145 0.8771 0.9172 0.094 Uiso 1 1 calc R . .
C21B C 0.3356(4) 0.9073(3) 0.9850(2) 0.0437(15) Uani 1 1 d . . .
H21D H 0.2704 0.8811 0.9849 0.066 Uiso 1 1 calc R . .
H21E H 0.3288 0.9599 0.9778 0.066 Uiso 1 1 calc R . .
H21F H 0.3826 0.9060 1.0224 0.066 Uiso 1 1 calc R . .
C22B C 0.3354(3) 0.8530(2) 0.71844(19) 0.0181(10) Uani 1 1 d . . .
H22C H 0.3930 0.8919 0.7222 0.022 Uiso 1 1 calc R . .
H22D H 0.2858 0.8571 0.6819 0.022 Uiso 1 1 calc R . .
C23B C 0.3708(3) 0.7733(2) 0.71702(19) 0.0173(9) Uani 1 1 d . . .
C24B C 0.2961(3) 0.7093(2) 0.69771(18) 0.0155(9) Uani 1 1 d . . .
C25B C 0.3279(3) 0.6353(2) 0.69881(18) 0.0160(9) Uani 1 1 d . . .
C26B C 0.4304(3) 0.6273(3) 0.72066(19) 0.0178(10) Uani 1 1 d . . .
H26B H 0.4500 0.5780 0.7210 0.021 Uiso 1 1 calc R . .
C27B C 0.5052(3) 0.6903(2) 0.74203(19) 0.0184(10) Uani 1 1 d . . .
C28B C 0.4732(3) 0.7634(3) 0.73915(19) 0.0197(10) Uani 1 1 d . . .
H28B H 0.5212 0.8066 0.7523 0.024 Uiso 1 1 calc R . .
C29B C 0.6152(4) 0.6786(3) 0.7709(2) 0.0266(11) Uani 1 1 d . . .
C30B C 0.6899(4) 0.7521(3) 0.7761(3) 0.0472(16) Uani 1 1 d . . .
H30D H 0.6836 0.7695 0.7380 0.071 Uiso 1 1 calc R . .
H30E H 0.7583 0.7411 0.7915 0.071 Uiso 1 1 calc R . .
H30F H 0.6745 0.7916 0.8019 0.071 Uiso 1 1 calc R . .
C31B C 0.6509(4) 0.6135(4) 0.7372(3) 0.065(2) Uani 1 1 d . . .
H31D H 0.6121 0.5655 0.7392 0.097 Uiso 1 1 calc R . .
H31E H 0.7218 0.6109 0.7543 0.097 Uiso 1 1 calc R . .
H31F H 0.6411 0.6232 0.6970 0.097 Uiso 1 1 calc R . .
C32B C 0.6193(4) 0.6570(4) 0.8327(3) 0.0556(18) Uani 1 1 d . . .
H32D H 0.5889 0.6940 0.8528 0.083 Uiso 1 1 calc R . .
H32E H 0.6890 0.6566 0.8538 0.083 Uiso 1 1 calc R . .
H32F H 0.5825 0.6068 0.8302 0.083 Uiso 1 1 calc R . .
C33B C 0.2472(3) 0.5651(2) 0.68070(19) 0.0169(9) Uani 1 1 d . . .
H33C H 0.1969 0.5730 0.6454 0.020 Uiso 1 1 calc R . .
H33D H 0.2788 0.5199 0.6722 0.020 Uiso 1 1 calc R . .
C34B C 0.1956(3) 0.5524(2) 0.72975(19) 0.0186(10) Uani 1 1 d . . .
C35B C 0.0956(3) 0.5663(2) 0.72449(19) 0.0165(9) Uani 1 1 d . . .
C36B C 0.0495(3) 0.5615(2) 0.7714(2) 0.0181(10) Uani 1 1 d . . .
C37B C 0.1080(3) 0.5394(2) 0.8230(2) 0.0208(10) Uani 1 1 d . . .
H37B H 0.0793 0.5353 0.8547 0.025 Uiso 1 1 calc R . .
C38B C 0.2072(3) 0.5232(2) 0.8293(2) 0.0199(10) Uani 1 1 d . . .
C39B C 0.2495(3) 0.5302(2) 0.78193(19) 0.0190(10) Uani 1 1 d . . .
H39B H 0.3161 0.5197 0.7855 0.023 Uiso 1 1 calc R . .
C40B C 0.2679(3) 0.5000(3) 0.8883(2) 0.0249(11) Uani 1 1 d . . .
C41B C 0.2109(4) 0.4311(4) 0.9048(3) 0.061(2) Uani 1 1 d . . .
H41D H 0.2060 0.3877 0.8764 0.091 Uiso 1 1 calc R . .
H41E H 0.1437 0.4420 0.9057 0.091 Uiso 1 1 calc R . .
H41F H 0.2466 0.4194 0.9429 0.091 Uiso 1 1 calc R . .
C42B C 0.2840(5) 0.5686(4) 0.9350(2) 0.0559(18) Uani 1 1 d . . .
H42D H 0.2191 0.5803 0.9400 0.084 Uiso 1 1 calc R . .
H42E H 0.3180 0.6126 0.9229 0.084 Uiso 1 1 calc R . .
H42F H 0.3249 0.5561 0.9715 0.084 Uiso 1 1 calc R . .
C43B C 0.3725(4) 0.4798(4) 0.8868(2) 0.0510(17) Uani 1 1 d . . .
H43D H 0.4043 0.4619 0.9234 0.076 Uiso 1 1 calc R . .
H43E H 0.4133 0.5247 0.8807 0.076 Uiso 1 1 calc R . .
H43F H 0.3661 0.4401 0.8553 0.076 Uiso 1 1 calc R . .
C44B C -0.0553(3) 0.5837(2) 0.7677(2) 0.0198(10) Uani 1 1 d . . .
H44C H -0.0954 0.5433 0.7809 0.024 Uiso 1 1 calc R . .
H44D H -0.0887 0.5887 0.7271 0.024 Uiso 1 1 calc R . .
C45B C 0.1015(3) 0.9433(2) 0.6856(2) 0.0204(10) Uani 1 1 d . . .
H45D H 0.0747 0.9713 0.7138 0.031 Uiso 1 1 calc R . .
H45E H 0.0527 0.9367 0.6481 0.031 Uiso 1 1 calc R . .
H45F H 0.1636 0.9715 0.6826 0.031 Uiso 1 1 calc R . .
C46B C -0.0133(3) 0.5223(2) 0.6304(2) 0.0203(10) Uani 1 1 d . . .
H46D H 0.0360 0.4898 0.6233 0.030 Uiso 1 1 calc R . .
H46E H -0.0482 0.5395 0.5941 0.030 Uiso 1 1 calc R . .
H46F H -0.0616 0.4938 0.6466 0.030 Uiso 1 1 calc R . .
C47B C -0.2934(3) 0.6040(3) 0.5854(2) 0.0266(11) Uani 1 1 d . . .
H47D H -0.2963 0.5839 0.5460 0.040 Uiso 1 1 calc R . .
H47E H -0.3589 0.6180 0.5872 0.040 Uiso 1 1 calc R . .
H47F H -0.2751 0.5654 0.6114 0.040 Uiso 1 1 calc R . .
C48B C -0.2148(3) 0.6741(3) 0.60366(19) 0.0178(10) Uani 1 1 d . . .
C49B C -0.2453(3) 0.7464(3) 0.6131(2) 0.0226(11) Uani 1 1 d . . .
H49B H -0.3138 0.7493 0.6107 0.027 Uiso 1 1 calc R . .
C50B C -0.1784(3) 0.8147(3) 0.62585(19) 0.0181(10) Uani 1 1 d . . .
C51B C -0.2237(3) 0.8906(3) 0.6290(2) 0.0285(12) Uani 1 1 d . . .
H51D H -0.1726 0.9326 0.6295 0.043 Uiso 1 1 calc R . .
H51E H -0.2468 0.8966 0.6640 0.043 Uiso 1 1 calc R . .
H51F H -0.2800 0.8903 0.5953 0.043 Uiso 1 1 calc R . .
C52B C 0.1836(4) 0.8809(3) 0.5273(2) 0.0310(12) Uani 1 1 d . . .
H52D H 0.1336 0.8985 0.4966 0.047 Uiso 1 1 calc R . .
H52E H 0.2423 0.8715 0.5135 0.047 Uiso 1 1 calc R . .
H52F H 0.2034 0.9195 0.5605 0.047 Uiso 1 1 calc R . .
C53B C 0.1392(3) 0.8076(3) 0.5452(2) 0.0218(10) Uani 1 1 d . . .
C54B C 0.1517(3) 0.7367(3) 0.5172(2) 0.0250(11) Uani 1 1 d . . .
H54B H 0.1907 0.7370 0.4900 0.030 Uiso 1 1 calc R . .
C55B C 0.1085(3) 0.6666(3) 0.52853(19) 0.0184(10) Uani 1 1 d . . .
C56B C 0.1239(4) 0.5931(3) 0.4944(2) 0.0299(12) Uani 1 1 d . . .
H56D H 0.1707 0.5656 0.5199 0.045 Uiso 1 1 calc R . .
H56E H 0.1509 0.6061 0.4621 0.045 Uiso 1 1 calc R . .
H56F H 0.0597 0.5612 0.4798 0.045 Uiso 1 1 calc R . .
C1 C 0.0925(4) 0.9813(3) 0.0316(3) 0.0424(14) Uani 1 1 d . . .
C2 C 0.0106(5) 0.9777(3) 0.0551(3) 0.0478(16) Uani 1 1 d . . .
C3 C -0.0834(5) 0.9960(3) 0.0233(3) 0.0493(16) Uani 1 1 d . . .

loop_
_atom_site_aniso_label
_atom_site_aniso_U_11
_atom_site_aniso_U_22
_atom_site_aniso_U_33
_atom_site_aniso_U_23
_atom_site_aniso_U_13
_atom_site_aniso_U_12
U1 0.01294(9) 0.01254(9) 0.01410(10) 0.00242(7) 0.00269(7) 0.00102(7)
O1A 0.0092(14) 0.0152(15) 0.0225(17) 0.0017(13) 0.0038(12) 0.0008(12)
O2A 0.0192(16) 0.0122(15) 0.0164(16) 0.0038(12) 0.0027(13) 0.0031(12)
O3A 0.0223(16) 0.0138(15) 0.0192(17) 0.0029(13) 0.0100(13) -0.0006(13)
O4A 0.0165(15) 0.0104(14) 0.0149(16) 0.0023(12) 0.0000(12) 0.0025(12)
O5A 0.0226(16) 0.0165(16) 0.0146(16) 0.0018(13) 0.0056(13) 0.0046(13)
O6A 0.0259(17) 0.0130(15) 0.0193(17) 0.0026(13) 0.0068(14) 0.0006(13)
O7A 0.0154(16) 0.0158(16) 0.0249(18) 0.0006(13) 0.0036(13) 0.0032(13)
O8A 0.0168(16) 0.0155(15) 0.0219(17) 0.0026(13) 0.0030(13) 0.0033(13)
C1A 0.015(2) 0.017(2) 0.017(2) 0.0037(18) 0.0058(18) 0.0021(18)
C2A 0.012(2) 0.024(2) 0.016(2) 0.0063(19) 0.0049(18) 0.0026(19)
C3A 0.018(2) 0.013(2) 0.015(2) 0.0027(18) 0.0028(18) 0.0022(18)
C4A 0.012(2) 0.017(2) 0.022(2) 0.0025(19) 0.0071(18) -0.0015(18)
C5A 0.019(2) 0.025(2) 0.018(2) 0.006(2) 0.0082(19) 0.003(2)
C6A 0.016(2) 0.018(2) 0.022(2) 0.0036(19) 0.0065(19) 0.0021(19)
C7A 0.012(2) 0.019(2) 0.036(3) 0.007(2) 0.006(2) 0.0063(19)
C8A 0.017(3) 0.039(3) 0.069(4) 0.012(3) 0.007(3) -0.008(2)
C9A 0.022(3) 0.061(4) 0.032(3) 0.003(3) -0.005(2) 0.011(3)
C10A 0.019(3) 0.033(3) 0.053(4) 0.001(3) 0.004(2) 0.004(2)
C11A 0.015(2) 0.014(2) 0.022(2) 0.0038(19) 0.0029(19) 0.0006(18)
C12A 0.018(2) 0.0056(19) 0.024(2) 0.0043(18) 0.0066(19) 0.0018(17)
C13A 0.022(2) 0.011(2) 0.014(2) -0.0016(17) 0.0025(19) -0.0044(18)
C14A 0.021(2) 0.011(2) 0.018(2) 0.0002(18) 0.0033(19) -0.0008(18)
C15A 0.027(3) 0.016(2) 0.019(2) 0.0039(19) 0.007(2) 0.005(2)
C16A 0.022(2) 0.020(2) 0.021(3) -0.006(2) 0.009(2) -0.003(2)
C17A 0.012(2) 0.016(2) 0.027(3) 0.0028(19) 0.0061(19) -0.0019(18)
C18A 0.026(3) 0.034(3) 0.025(3) 0.006(2) 0.001(2) -0.002(2)
C19A 0.019(3) 0.113(6) 0.032(3) 0.022(4) -0.008(2) 0.006(3)
C20A 0.053(4) 0.030(3) 0.027(3) 0.008(2) -0.003(3) 0.000(3)
C21A 0.080(5) 0.038(3) 0.019(3) -0.003(3) -0.012(3) -0.009(3)
C22A 0.016(2) 0.014(2) 0.016(2) 0.0008(18) 0.0046(18) 0.0050(18)
C23A 0.011(2) 0.019(2) 0.020(2) -0.0012(19) 0.0049(18) 0.0015(18)
C24A 0.011(2) 0.017(2) 0.017(2) 0.0060(18) 0.0015(18) 0.0066(18)
C25A 0.012(2) 0.017(2) 0.015(2) 0.0007(18) -0.0010(18) -0.0023(18)
C26A 0.013(2) 0.017(2) 0.019(2) 0.0037(19) 0.0050(18) -0.0023(18)
C27A 0.014(2) 0.021(2) 0.018(2) 0.0017(19) 0.0039(18) 0.0070(18)
C28A 0.016(2) 0.017(2) 0.018(2) -0.0005(19) 0.0018(19) -0.0016(18)
C29A 0.031(3) 0.025(3) 0.022(3) 0.006(2) 0.014(2) 0.004(2)
C30A 0.055(4) 0.052(4) 0.018(3) 0.013(3) 0.007(3) 0.018(3)
C31A 0.083(5) 0.039(3) 0.029(3) 0.006(3) 0.034(3) 0.002(3)
C32A 0.039(3) 0.045(3) 0.038(3) 0.019(3) 0.017(3) 0.001(3)
C33A 0.016(2) 0.020(2) 0.017(2) 0.0039(19) 0.0029(19) 0.0016(19)
C34A 0.018(2) 0.010(2) 0.020(2) -0.0008(18) 0.0033(19) 0.0012(18)
C35A 0.016(2) 0.009(2) 0.015(2) 0.0017(17) -0.0019(18) 0.0010(17)
C36A 0.021(2) 0.006(2) 0.018(2) 0.0004(17) 0.0036(19) -0.0005(17)
C37A 0.016(2) 0.015(2) 0.023(3) 0.0014(19) 0.0035(19) 0.0024(18)
C38A 0.024(3) 0.015(2) 0.024(3) 0.0005(19) 0.007(2) -0.0012(19)
C39A 0.027(3) 0.015(2) 0.017(2) 0.0035(19) 0.007(2) 0.004(2)
C40A 0.020(2) 0.026(3) 0.018(2) 0.006(2) 0.002(2) 0.001(2)
C41A 0.029(3) 0.067(4) 0.027(3) 0.021(3) 0.003(2) 0.006(3)
C42A 0.060(4) 0.029(3) 0.026(3) 0.001(2) -0.006(3) 0.002(3)
C43A 0.030(3) 0.044(3) 0.025(3) 0.012(2) -0.002(2) 0.015(2)
C44A 0.020(2) 0.014(2) 0.016(2) 0.0019(18) 0.0030(19) 0.0020(18)
C45A 0.020(2) 0.014(2) 0.025(3) 0.0043(19) 0.003(2) 0.0068(19)
C46A 0.015(2) 0.018(2) 0.021(3) -0.0004(19) -0.0001(19) 0.0024(18)
C47A 0.038(3) 0.021(3) 0.025(3) 0.008(2) 0.016(2) 0.010(2)
C48A 0.012(2) 0.026(2) 0.016(2) 0.0057(19) 0.0062(18) 0.0082(19)
C49A 0.019(2) 0.023(2) 0.022(3) 0.009(2) 0.012(2) 0.007(2)
C50A 0.016(2) 0.021(2) 0.018(2) 0.0084(19) -0.0011(19) -0.0005(19)
C51A 0.029(3) 0.024(3) 0.032(3) 0.011(2) 0.011(2) -0.001(2)
C52A 0.027(3) 0.024(3) 0.026(3) -0.001(2) 0.003(2) 0.008(2)
C53A 0.018(2) 0.022(2) 0.013(2) 0.0029(19) 0.0022(18) 0.009(2)
C54A 0.016(2) 0.017(2) 0.025(3) 0.004(2) 0.002(2) 0.0050(19)
C55A 0.009(2) 0.022(2) 0.018(2) 0.0032(19) -0.0022(18) 0.0044(18)
C56A 0.024(3) 0.021(3) 0.038(3) 0.005(2) 0.004(2) -0.004(2)
U2 0.01297(9) 0.01301(9) 0.01449(10) 0.00117(7) 0.00254(7) 0.00069(7)
O1B 0.0227(16) 0.0164(16) 0.0183(17) 0.0001(13) 0.0083(13) -0.0014(13)
O2B 0.0174(15) 0.0124(15) 0.0176(16) 0.0002(12) 0.0017(13) 0.0016(12)
O3B 0.0107(15) 0.0156(15) 0.0221(17) 0.0022(13) 0.0008(13) 0.0002(12)
O4B 0.0166(15) 0.0128(15) 0.0174(16) 0.0016(12) 0.0013(13) 0.0027(12)
O5B 0.0172(16) 0.0166(16) 0.0230(17) 0.0021(13) 0.0017(13) 0.0007(13)
O6B 0.0159(16) 0.0188(16) 0.0240(18) 0.0000(13) 0.0040(13) 0.0004(13)
O7B 0.0196(16) 0.0196(16) 0.0186(17) 0.0016(13) 0.0066(13) 0.0012(13)
O8B 0.0149(15) 0.0180(16) 0.0160(16) 0.0000(13) 0.0002(13) 0.0032(13)
C1B 0.013(2) 0.020(2) 0.022(2) 0.0022(19) 0.0050(19) 0.0016(18)
C2B 0.014(2) 0.023(2) 0.015(2) 0.0026(19) 0.0067(18) 0.0027(19)
C3B 0.019(2) 0.018(2) 0.023(3) -0.0016(19) 0.008(2) -0.0021(19)
C4B 0.019(2) 0.022(2) 0.022(3) -0.004(2) 0.008(2) -0.0017(19)
C5B 0.019(2) 0.020(2) 0.021(3) 0.005(2) 0.0012(19) 0.0000(19)
C6B 0.014(2) 0.028(3) 0.024(3) 0.005(2) 0.008(2) -0.0057(19)
C7B 0.035(3) 0.031(3) 0.020(3) 0.002(2) 0.013(2) -0.004(2)
C8B 0.058(4) 0.050(4) 0.019(3) 0.005(3) 0.003(3) -0.010(3)
C9B 0.053(4) 0.058(4) 0.039(4) -0.006(3) 0.032(3) -0.002(3)
C10B 0.074(4) 0.048(4) 0.024(3) -0.002(3) 0.023(3) -0.015(3)
C11B 0.015(2) 0.017(2) 0.020(2) -0.0003(19) 0.0046(19) 0.0064(18)
C12B 0.016(2) 0.010(2) 0.021(2) 0.0007(18) 0.0035(19) -0.0001(17)
C13B 0.026(3) 0.009(2) 0.017(2) 0.0004(18) 0.000(2) -0.0020(18)
C14B 0.019(2) 0.013(2) 0.024(3) -0.0022(19) 0.008(2) -0.0005(18)
C15B 0.013(2) 0.018(2) 0.023(3) 0.0001(19) 0.0004(19) 0.0026(18)
C16B 0.020(2) 0.012(2) 0.019(2) 0.0014(18) -0.0023(19) 0.0036(18)
C17B 0.025(3) 0.015(2) 0.018(2) 0.0022(19) 0.004(2) -0.0052(19)
C18B 0.029(3) 0.032(3) 0.017(3) 0.001(2) -0.001(2) 0.002(2)
C19B 0.108(6) 0.038(4) 0.039(4) 0.012(3) -0.016(4) 0.009(4)
C20B 0.035(3) 0.119(6) 0.022(3) 0.002(4) -0.003(3) -0.020(4)
C21B 0.046(3) 0.058(4) 0.023(3) -0.005(3) 0.004(3) 0.007(3)
C22B 0.015(2) 0.020(2) 0.018(2) 0.0017(19) 0.0030(19) -0.0026(19)
C23B 0.019(2) 0.019(2) 0.015(2) 0.0009(18) 0.0092(19) -0.0022(19)
C24B 0.018(2) 0.017(2) 0.012(2) -0.0003(18) 0.0058(18) 0.0017(18)
C25B 0.018(2) 0.018(2) 0.012(2) 0.0007(18) 0.0052(18) 0.0007(18)
C26B 0.019(2) 0.018(2) 0.019(2) 0.0023(19) 0.0079(19) 0.0054(19)
C27B 0.019(2) 0.020(2) 0.016(2) -0.0007(19) 0.0073(19) 0.0000(19)
C28B 0.014(2) 0.026(3) 0.018(2) -0.002(2) 0.0062(19) -0.0031(19)
C29B 0.025(3) 0.023(3) 0.030(3) 0.001(2) 0.004(2) 0.002(2)
C30B 0.012(3) 0.044(4) 0.081(5) 0.020(3) 0.000(3) 0.003(2)
C31B 0.023(3) 0.063(4) 0.091(5) -0.035(4) -0.012(3) 0.024(3)
C32B 0.022(3) 0.097(5) 0.047(4) 0.032(4) -0.005(3) 0.020(3)
C33B 0.015(2) 0.019(2) 0.018(2) -0.0006(19) 0.0058(18) 0.0041(18)
C34B 0.024(2) 0.010(2) 0.021(2) 0.0001(18) 0.006(2) -0.0022(18)
C35B 0.024(2) 0.009(2) 0.015(2) 0.0015(17) 0.0032(19) -0.0008(18)
C36B 0.018(2) 0.011(2) 0.025(3) 0.0000(18) 0.007(2) -0.0021(18)
C37B 0.031(3) 0.014(2) 0.019(2) 0.0048(19) 0.010(2) 0.000(2)
C38B 0.020(2) 0.016(2) 0.021(3) 0.0035(19) 0.002(2) -0.0001(19)
C39B 0.019(2) 0.018(2) 0.021(3) 0.0009(19) 0.007(2) 0.0015(19)
C40B 0.024(3) 0.028(3) 0.021(3) 0.007(2) 0.001(2) 0.006(2)
C41B 0.040(4) 0.067(5) 0.071(5) 0.048(4) -0.003(3) -0.003(3)
C42B 0.076(5) 0.052(4) 0.030(3) -0.004(3) -0.010(3) 0.031(4)
C43B 0.051(4) 0.078(5) 0.028(3) 0.021(3) 0.007(3) 0.023(3)
C44B 0.021(2) 0.016(2) 0.023(3) 0.0032(19) 0.007(2) 0.0017(19)
C45B 0.021(2) 0.012(2) 0.026(3) 0.0064(19) 0.002(2) 0.0003(19)
C46B 0.019(2) 0.015(2) 0.024(3) -0.0019(19) 0.001(2) 0.0018(19)
C47B 0.017(2) 0.025(3) 0.036(3) 0.007(2) 0.003(2) 0.002(2)
C48B 0.014(2) 0.022(2) 0.018(2) 0.0063(19) 0.0018(18) 0.0018(19)
C49B 0.017(2) 0.022(2) 0.027(3) 0.006(2) 0.000(2) 0.004(2)
C50B 0.017(2) 0.022(2) 0.015(2) 0.0037(19) -0.0007(18) 0.0077(19)
C51B 0.011(2) 0.029(3) 0.043(3) -0.004(2) 0.002(2) 0.009(2)
C52B 0.036(3) 0.024(3) 0.038(3) 0.007(2) 0.018(2) -0.001(2)
C53B 0.021(2) 0.024(3) 0.018(2) 0.005(2) 0.002(2) -0.003(2)
C54B 0.023(3) 0.027(3) 0.028(3) 0.000(2) 0.013(2) 0.001(2)
C55B 0.015(2) 0.026(3) 0.014(2) -0.0004(19) -0.0014(19) 0.010(2)
C56B 0.032(3) 0.029(3) 0.030(3) -0.008(2) 0.014(2) -0.001(2)
C1 0.035(3) 0.037(3) 0.052(4) 0.006(3) 0.003(3) 0.004(3)
C2 0.070(4) 0.024(3) 0.046(4) -0.004(3) 0.012(3) 0.004(3)
C3 0.051(4) 0.032(3) 0.064(5) -0.001(3) 0.015(3) 0.004(3)

loop_
_atom_type_symbol
_atom_type_description
_atom_type_scat_dispersion_real
_atom_type_scat_dispersion_imag
_atom_type_scat_source
C C 0.0033 0.0016 'International Tables Vol C Tables 4.2.6.8 and 6.1.1.4'
H H 0.0000 0.0000 'International Tables Vol C Tables 4.2.6.8 and 6.1.1.4'
N N 0.0061 0.0033 'International Tables Vol C Tables 4.2.6.8 and 6.1.1.4'
O O 0.0106 0.0060 'International Tables Vol C Tables 4.2.6.8 and 6.1.1.4'
U U -9.6767 9.6646 'International Tables Vol C Tables 4.2.6.8 and 6.1.1.4'

loop_
_geom_angle_atom_site_label_1
_geom_angle_atom_site_label_2
_geom_angle_atom_site_label_3
_geom_angle
_geom_angle_site_symmetry_1
_geom_angle_site_symmetry_3
_geom_angle_publ_flag
O1A U1 O3A 96.14(11) . . ?
O1A U1 O7A 143.38(10) . . ?
O3A U1 O7A 87.84(11) . . ?
O1A U1 O6A 80.98(10) . . ?
O3A U1 O6A 144.26(10) . . ?
O7A U1 O6A 75.07(10) . . ?
O1A U1 O8A 145.94(10) . . ?
O3A U1 O8A 82.42(10) . . ?
O7A U1 O8A 70.68(10) . . ?
O6A U1 O8A 119.24(10) . . ?
O1A U1 O5A 87.18(10) . . ?
O3A U1 O5A 145.15(10) . . ?
O7A U1 O5A 109.79(10) . . ?
O6A U1 O5A 70.56(10) . . ?
O8A U1 O5A 76.00(10) . . ?
O1A U1 O2A 76.02(9) . . ?
O3A U1 O2A 74.17(10) . . ?
O7A U1 O2A 70.12(9) . . ?
O6A U1 O2A 70.57(9) . . ?
O8A U1 O2A 134.61(9) . . ?
O5A U1 O2A 139.51(9) . . ?
O1A U1 O4A 75.42(9) . . ?
O3A U1 O4A 78.04(10) . . ?
O7A U1 O4A 140.49(9) . . ?
O6A U1 O4A 133.88(9) . . ?
O8A U1 O4A 70.98(9) . . ?
O5A U1 O4A 69.25(9) . . ?
O2A U1 O4A 137.27(8) . . ?
C2A O1A U1 175.7(3) . . ?
C13A O2A C45A 112.1(3) . . ?
C13A O2A U1 122.5(2) . . ?
C45A O2A U1 125.4(2) . . ?
C24A O3A U1 178.1(3) . . ?
C35A O4A C46A 113.9(3) . . ?
C35A O4A U1 118.3(2) . . ?
C46A O4A U1 126.2(2) . . ?
C48A O5A U1 136.6(3) . . ?
C50A O6A U1 136.8(3) . . ?
C53A O7A U1 137.7(3) . . ?
C55A O8A U1 136.0(3) . . ?
C6A C1A C2A 118.7(4) . . ?
C6A C1A C44A 123.1(4) . . ?
C2A C1A C44A 117.9(4) . . ?
O1A C2A C3A 120.6(4) . . ?
O1A C2A C1A 119.8(4) . . ?
C3A C2A C1A 119.6(4) . . ?
C4A C3A C2A 118.6(4) . . ?
C4A C3A C11A 122.0(4) . . ?
C2A C3A C11A 119.2(4) . . ?
C3A C4A C5A 123.1(4) . . ?
C4A C5A C6A 116.5(4) . . ?
C4A C5A C7A 120.0(4) . . ?
C6A C5A C7A 123.4(4) . . ?
C1A C6A C5A 123.5(4) . . ?
C10A C7A C8A 108.2(4) . . ?
C10A C7A C9A 108.8(4) . . ?
C8A C7A C9A 108.9(4) . . ?
C10A C7A C5A 112.6(4) . . ?
C8A C7A C5A 109.3(4) . . ?
C9A C7A C5A 109.0(4) . . ?
C12A C11A C3A 110.8(3) . . ?
C13A C12A C17A 118.4(4) . . ?
C13A C12A C11A 122.4(4) . . ?
C17A C12A C11A 119.2(4) . . ?
C14A C13A C12A 122.6(4) . . ?
C14A C13A O2A 119.2(4) . . ?
C12A C13A O2A 118.2(4) . . ?
C13A C14A C15A 117.3(4) . . ?
C13A C14A C22A 123.1(4) . . ?
C15A C14A C22A 119.5(4) . . ?
C16A C15A C14A 122.8(4) . . ?
C15A C16A C17A 117.0(4) . . ?
C15A C16A C18A 120.4(4) . . ?
C17A C16A C18A 122.6(4) . . ?
C12A C17A C16A 121.9(4) . . ?
C19A C18A C20A 109.4(4) . . ?
C19A C18A C16A 113.3(4) . . ?
C20A C18A C16A 110.5(4) . . ?
C19A C18A C21A 107.3(5) . . ?
C20A C18A C21A 108.0(4) . . ?
C16A C18A C21A 108.1(4) . . ?
C14A C22A C23A 112.5(3) . . ?
C28A C23A C24A 118.6(4) . . ?
C28A C23A C22A 122.4(4) . . ?
C24A C23A C22A 118.7(4) . . ?
O3A C24A C25A 120.4(4) . . ?
O3A C24A C23A 120.2(4) . . ?
C25A C24A C23A 119.4(4) . . ?
C26A C25A C24A 119.7(4) . . ?
C26A C25A C33A 121.4(4) . . ?
C24A C25A C33A 118.5(4) . . ?
C25A C26A C27A 122.2(4) . . ?
C28A C27A C26A 116.7(4) . . ?
C28A C27A C29A 124.0(4) . . ?
C26A C27A C29A 119.3(4) . . ?
C23A C28A C27A 123.2(4) . . ?
C27A C29A C30A 109.5(4) . . ?
C27A C29A C32A 110.0(4) . . ?
C30A C29A C32A 107.9(4) . . ?
C27A C29A C31A 112.4(4) . . ?
C30A C29A C31A 108.1(4) . . ?
C32A C29A C31A 108.8(4) . . ?
C25A C33A C34A 109.8(3) . . ?
C35A C34A C39A 118.0(4) . . ?
C35A C34A C33A 122.4(4) . . ?
C39A C34A C33A 119.3(4) . . ?
C34A C35A C36A 121.8(4) . . ?
C34A C35A O4A 119.8(4) . . ?
C36A C35A O4A 118.3(4) . . ?
C35A C36A C37A 117.6(4) . . ?
C35A C36A C44A 123.0(4) . . ?
C37A C36A C44A 119.3(4) . . ?
C38A C37A C36A 123.4(4) . . ?
C39A C38A C37A 116.1(4) . . ?
C39A C38A C40A 121.7(4) . . ?
C37A C38A C40A 121.9(4) . . ?
C34A C39A C38A 123.1(4) . . ?
C41A C40A C38A 113.5(4) . . ?
C41A C40A C42A 109.4(4) . . ?
C38A C40A C42A 108.2(4) . . ?
C41A C40A C43A 107.3(4) . . ?
C38A C40A C43A 109.4(4) . . ?
C42A C40A C43A 108.9(4) . . ?
C36A C44A C1A 110.7(3) . . ?
O5A C48A C49A 124.1(4) . . ?
O5A C48A C47A 117.2(4) . . ?
C49A C48A C47A 118.6(4) . . ?
C50A C49A C48A 123.8(4) . . ?
O6A C50A C49A 125.0(4) . . ?
O6A C50A C51A 114.7(4) . . ?
C49A C50A C51A 120.2(4) . . ?
O7A C53A C54A 124.9(4) . . ?
O7A C53A C52A 115.7(4) . . ?
C54A C53A C52A 119.4(4) . . ?
C53A C54A C55A 122.5(4) . . ?
O8A C55A C54A 125.1(4) . . ?
O8A C55A C56A 116.8(4) . . ?
C54A C55A C56A 118.1(4) . . ?
O3B U2 O1B 97.08(11) . . ?
O3B U2 O5B 142.53(10) . . ?
O1B U2 O5B 86.99(11) . . ?
O3B U2 O6B 146.41(10) . . ?
O1B U2 O6B 84.07(11) . . ?
O5B U2 O6B 71.00(10) . . ?
O3B U2 O8B 80.93(10) . . ?
O1B U2 O8B 145.13(11) . . ?
O5B U2 O8B 75.12(10) . . ?
O6B U2 O8B 116.52(10) . . ?
O3B U2 O7B 85.62(10) . . ?
O1B U2 O7B 144.47(10) . . ?
O5B U2 O7B 112.08(10) . . ?
O6B U2 O7B 75.10(10) . . ?
O8B U2 O7B 70.37(10) . . ?
O3B U2 O4B 75.98(10) . . ?
O1B U2 O4B 74.74(10) . . ?
O5B U2 O4B 69.22(9) . . ?
O6B U2 O4B 135.47(9) . . ?
O8B U2 O4B 71.00(9) . . ?
O7B U2 O4B 139.25(9) . . ?
O3B U2 O2B 76.61(10) . . ?
O1B U2 O2B 77.46(10) . . ?
O5B U2 O2B 139.98(9) . . ?
O6B U2 O2B 70.87(9) . . ?
O8B U2 O2B 134.31(10) . . ?
O7B U2 O2B 68.69(9) . . ?
O4B U2 O2B 137.75(9) . . ?
C2B O1B U2 179.1(3) . . ?
C13B O2B C45B 113.1(3) . . ?
C13B O2B U2 118.7(2) . . ?
C45B O2B U2 127.7(2) . . ?
C24B O3B U2 178.7(3) . . ?
C35B O4B C46B 112.2(3) . . ?
C35B O4B U2 122.0(2) . . ?
C46B O4B U2 125.7(2) . . ?
C48B O5B U2 136.2(3) . . ?
C50B O6B U2 135.1(3) . . ?
C53B O7B U2 136.0(3) . . ?
C55B O8B U2 134.8(3) . . ?
C2B C1B C6B 119.9(4) . . ?
C2B C1B C44B 119.0(4) . . ?
C6B C1B C44B 120.8(4) . . ?
O1B C2B C1B 121.1(4) . . ?
O1B C2B C3B 119.3(4) . . ?
C1B C2B C3B 119.5(4) . . ?
C4B C3B C2B 118.4(4) . . ?
C4B C3B C11B 122.0(4) . . ?
C2B C3B C11B 119.1(4) . . ?
C3B C4B C5B 123.3(4) . . ?
C6B C5B C4B 116.1(4) . . ?
C6B C5B C7B 124.5(4) . . ?
C4B C5B C7B 119.4(4) . . ?
C5B C6B C1B 122.5(4) . . ?
C5B C7B C9B 111.8(4) . . ?
C5B C7B C10B 112.1(4) . . ?
C9B C7B C10B 107.7(4) . . ?
C5B C7B C8B 107.8(4) . . ?
C9B C7B C8B 109.8(4) . . ?
C10B C7B C8B 107.5(4) . . ?
C3B C11B C12B 109.9(3) . . ?
C17B C12B C13B 118.2(4) . . ?
C17B C12B C11B 119.8(4) . . ?
C13B C12B C11B 121.8(4) . . ?
O2B C13B C12B 119.6(4) . . ?
O2B C13B C14B 119.0(4) . . ?
C12B C13B C14B 121.4(4) . . ?
C15B C14B C13B 117.6(4) . . ?
C15B C14B C22B 119.6(4) . . ?
C13B C14B C22B 122.5(4) . . ?
C14B C15B C16B 123.6(4) . . ?
C15B C16B C17B 116.4(4) . . ?
C15B C16B C18B 121.0(4) . . ?
C17B C16B C18B 122.4(4) . . ?
C12B C17B C16B 122.8(4) . . ?
C19B C18B C21B 108.8(5) . . ?
C19B C18B C20B 110.0(5) . . ?
C21B C18B C20B 107.3(4) . . ?
C19B C18B C16B 107.2(4) . . ?
C21B C18B C16B 111.9(4) . . ?
C20B C18B C16B 111.5(4) . . ?
C14B C22B C23B 110.7(4) . . ?
C28B C23B C24B 120.6(4) . . ?
C28B C23B C22B 121.3(4) . . ?
C24B C23B C22B 117.8(4) . . ?
O3B C24B C23B 121.1(4) . . ?
O3B C24B C25B 120.8(4) . . ?
C23B C24B C25B 118.1(4) . . ?
C26B C25B C24B 119.9(4) . . ?
C26B C25B C33B 121.2(4) . . ?
C24B C25B C33B 118.7(4) . . ?
C25B C26B C27B 122.7(4) . . ?
C28B C27B C26B 116.9(4) . . ?
C28B C27B C29B 122.1(4) . . ?
C26B C27B C29B 120.8(4) . . ?
C27B C28B C23B 121.7(4) . . ?
C32B C29B C31B 108.3(5) . . ?
C32B C29B C27B 107.8(4) . . ?
C31B C29B C27B 111.7(4) . . ?
C32B C29B C30B 108.3(5) . . ?
C31B C29B C30B 108.4(5) . . ?
C27B C29B C30B 112.3(4) . . ?
C34B C33B C25B 109.9(3) . . ?
C39B C34B C35B 118.5(4) . . ?
C39B C34B C33B 120.1(4) . . ?
C35B C34B C33B 121.3(4) . . ?
C34B C35B C36B 122.0(4) . . ?
C34B C35B O4B 119.8(4) . . ?
C36B C35B O4B 118.1(4) . . ?
C37B C36B C35B 116.8(4) . . ?
C37B C36B C44B 121.1(4) . . ?
C35B C36B C44B 122.1(4) . . ?
C38B C37B C36B 122.7(4) . . ?
C37B C38B C39B 118.1(4) . . ?
C37B C38B C40B 119.7(4) . . ?
C39B C38B C40B 122.2(4) . . ?
C34B C39B C38B 121.9(4) . . ?
C41B C40B C43B 107.6(5) . . ?
C41B C40B C42B 110.8(5) . . ?
C43B C40B C42B 106.8(5) . . ?
C41B C40B C38B 110.1(4) . . ?
C43B C40B C38B 113.1(4) . . ?
C42B C40B C38B 108.5(4) . . ?
C36B C44B C1B 111.3(4) . . ?
O5B C48B C49B 123.9(4) . . ?
O5B C48B C47B 116.2(4) . . ?
C49B C48B C47B 119.9(4) . . ?
C48B C49B C50B 123.5(4) . . ?
O6B C50B C49B 125.3(4) . . ?
O6B C50B C51B 116.6(4) . . ?
C49B C50B C51B 117.9(4) . . ?
O7B C53B C54B 123.9(4) . . ?
O7B C53B C52B 117.2(4) . . ?
C54B C53B C52B 118.8(4) . . ?
C55B C54B C53B 122.8(4) . . ?
O8B C55B C54B 126.2(4) . . ?
O8B C55B C56B 115.0(4) . . ?
C54B C55B C56B 118.8(4) . . ?
C2 C1 C3 119.9(5) . 2_575 ?
C1 C2 C3 120.8(6) . . ?
C1 C3 C2 119.3(6) 2_575 . ?

loop_
_geom_bond_atom_site_label_1
_geom_bond_atom_site_label_2
_geom_bond_distance
_geom_bond_site_symmetry_2
_geom_bond_publ_flag
U1 O1A 2.145(3) . ?
U1 O3A 2.170(3) . ?
U1 O7A 2.338(3) . ?
U1 O6A 2.353(3) . ?
U1 O8A 2.380(3) . ?
U1 O5A 2.401(3) . ?
U1 O2A 2.606(3) . ?
U1 O4A 2.609(3) . ?
O1A C2A 1.351(5) . ?
O2A C13A 1.395(5) . ?
O2A C45A 1.451(5) . ?
O3A C24A 1.336(5) . ?
O4A C35A 1.405(5) . ?
O4A C46A 1.447(5) . ?
O5A C48A 1.276(5) . ?
O6A C50A 1.279(5) . ?
O7A C53A 1.278(5) . ?
O8A C55A 1.264(5) . ?
C1A C6A 1.370(6) . ?
C1A C2A 1.419(6) . ?
C1A C44A 1.517(6) . ?
C2A C3A 1.408(6) . ?
C3A C4A 1.390(6) . ?
C3A C11A 1.524(6) . ?
C4A C5A 1.390(6) . ?
C5A C6A 1.395(6) . ?
C5A C7A 1.547(6) . ?
C7A C10A 1.528(6) . ?
C7A C8A 1.537(7) . ?
C7A C9A 1.541(7) . ?
C11A C12A 1.511(6) . ?
C12A C13A 1.391(6) . ?
C12A C17A 1.393(6) . ?
C13A C14A 1.383(6) . ?
C14A C15A 1.405(6) . ?
C14A C22A 1.500(6) . ?
C15A C16A 1.398(6) . ?
C16A C17A 1.406(6) . ?
C16A C18A 1.525(7) . ?
C18A C19A 1.519(7) . ?
C18A C20A 1.524(7) . ?
C18A C21A 1.548(7) . ?
C22A C23A 1.507(6) . ?
C23A C28A 1.382(6) . ?
C23A C24A 1.417(6) . ?
C24A C25A 1.405(6) . ?
C25A C26A 1.378(6) . ?
C25A C33A 1.498(6) . ?
C26A C27A 1.407(6) . ?
C27A C28A 1.393(6) . ?
C27A C29A 1.534(6) . ?
C29A C30A 1.534(7) . ?
C29A C32A 1.538(7) . ?
C29A C31A 1.546(7) . ?
C33A C34A 1.531(6) . ?
C34A C35A 1.390(6) . ?
C34A C39A 1.394(6) . ?
C35A C36A 1.393(6) . ?
C36A C37A 1.396(6) . ?
C36A C44A 1.513(6) . ?
C37A C38A 1.396(6) . ?
C38A C39A 1.395(6) . ?
C38A C40A 1.519(6) . ?
C40A C41A 1.518(7) . ?
C40A C42A 1.528(7) . ?
C40A C43A 1.536(6) . ?
C47A C48A 1.502(6) . ?
C48A C49A 1.405(6) . ?
C49A C50A 1.380(6) . ?
C50A C51A 1.505(6) . ?
C52A C53A 1.521(6) . ?
C53A C54A 1.387(6) . ?
C54A C55A 1.411(6) . ?
C55A C56A 1.512(6) . ?
U2 O3B 2.154(3) . ?
U2 O1B 2.158(3) . ?
U2 O5B 2.345(3) . ?
U2 O6B 2.370(3) . ?
U2 O8B 2.375(3) . ?
U2 O7B 2.378(3) . ?
U2 O4B 2.609(3) . ?
U2 O2B 2.628(3) . ?
O1B C2B 1.338(5) . ?
O2B C13B 1.395(5) . ?
O2B C45B 1.460(5) . ?
O3B C24B 1.328(5) . ?
O4B C35B 1.415(5) . ?
O4B C46B 1.444(5) . ?
O5B C48B 1.282(5) . ?
O6B C50B 1.255(5) . ?
O7B C53B 1.266(5) . ?
O8B C55B 1.266(5) . ?
C1B C2B 1.387(6) . ?
C1B C6B 1.399(6) . ?
C1B C44B 1.529(6) . ?
C2B C3B 1.423(6) . ?
C3B C4B 1.386(6) . ?
C3B C11B 1.500(6) . ?
C4B C5B 1.410(6) . ?
C5B C6B 1.394(6) . ?
C5B C7B 1.518(6) . ?
C7B C9B 1.526(7) . ?
C7B C10B 1.529(7) . ?
C7B C8B 1.540(7) . ?
C11B C12B 1.517(6) . ?
C12B C17B 1.391(6) . ?
C12B C13B 1.396(6) . ?
C13B C14B 1.398(6) . ?
C14B C15B 1.387(6) . ?
C14B C22B 1.518(6) . ?
C15B C16B 1.391(6) . ?
C16B C17B 1.394(6) . ?
C16B C18B 1.532(6) . ?
C18B C19B 1.516(7) . ?
C18B C21B 1.525(7) . ?
C18B C20B 1.528(7) . ?
C22B C23B 1.525(6) . ?
C23B C28B 1.400(6) . ?
C23B C24B 1.404(6) . ?
C24B C25B 1.410(6) . ?
C25B C26B 1.393(6) . ?
C25B C33B 1.525(6) . ?
C26B C27B 1.397(6) . ?
C27B C28B 1.396(6) . ?
C27B C29B 1.529(6) . ?
C29B C32B 1.527(7) . ?
C29B C31B 1.528(7) . ?
C29B C30B 1.540(7) . ?
C33B C34B 1.517(6) . ?
C34B C39B 1.379(6) . ?
C34B C35B 1.387(6) . ?
C35B C36B 1.407(6) . ?
C36B C37B 1.391(6) . ?
C36B C44B 1.503(6) . ?
C37B C38B 1.386(6) . ?
C38B C39B 1.388(6) . ?
C38B C40B 1.545(6) . ?
C40B C41B 1.503(7) . ?
C40B C43B 1.512(7) . ?
C40B C42B 1.528(7) . ?
C47B C48B 1.510(6) . ?
C48B C49B 1.391(6) . ?
C49B C50B 1.397(6) . ?
C50B C51B 1.525(6) . ?
C52B C53B 1.502(6) . ?
C53B C54B 1.408(6) . ?
C54B C55B 1.385(7) . ?
C55B C56B 1.527(6) . ?
C1 C2 1.362(8) . ?
C1 C3 1.369(8) 2_575 ?
C2 C3 1.400(8) . ?
C3 C1 1.369(8) 2_575 ?
